data_9000004
loop_
_publ_author_name
'Ramsdell, L. S.'

_publ_section_title
;
 The crystal structures of some metallic sulfides
;
_journal_name_full 'American Mineralogist'
_journal_page_first 281
_journal_page_last 304
_journal_volume 10
_journal_year 1925
_chemical_compound_source unknown
_chemical_formula_sum 'Hg S'
_chemical_name_mineral Cinnabar
_space_group_IT_number 154
_symmetry_space_group_name_Hall 'P 32 2"'
_symmetry_space_group_name_H-M 'P 32 2 1'
_cell_angle_alpha 90
_cell_angle_beta 90
_cell_angle_gamma 120
_cell_length_a 4.15
_cell_length_b 4.15
_cell_length_c 9.51
_cell_formula_units_Z 3
_cell_volume 141.843
_database_code_amcsd 0000007
_exptl_crystal_density_diffrn 8.171
_cod_database_code 9000004

loop_
_space_group_symop_operation_xyz
x,y,z
y,x,-z
-y,x-y,2/3+z
-x,-x+y,2/3-z
-x+y,-x,1/3+z
x-y,-y,1/3-z

loop_
_atom_site_label
_atom_site_fract_x
_atom_site_fract_y
_atom_site_fract_z
Hg 0.33333 0.33333 0.00000
S 0.33333 0.33333 0.50000

loop_
_cod_related_entry_id
_cod_related_entry_database
_cod_related_entry_code
1 AMCSD 0000007
